data_7222463
loop_
_publ_author_name
'Sen, Subhabrata'
'Bathula, Chandramohan'
'Mamidala, Rajanikanth'
'Tulluri, Chiranjeevi'
'Agarwal, Rahul'
'Jha, Kunal Kumar'
'Munshi, Parthapratim'
'Adepally, Uma'
'Singh, Ashutosh'
'Chary, Maringanti T.'

_publ_section_title
;
 Substituted furopyridinediones as novel inhibitors of \a-glucosidase
;
_journal_name_full 'RSC Adv.'
_journal_paper_doi 10.1039/C5RA19255B
_journal_year 2015
_chemical_formula_moiety 'C13 H8 Br N O3 S, C5 H9 N O'
_chemical_formula_sum 'C18 H17 Br N2 O4 S'
_chemical_formula_weight 437.30
_chemical_name_common pf17
_chemical_name_systematic
'(Z)-1-((4-bromothiophen-2-yl)methylene)-6-methylfuro[3,4-c]pyridine-3,4(1H,5H)-dione , 1-methylpyrrolidin-2-one'
_space_group_crystal_system monoclinic
_space_group_IT_number 14
_space_group_name_Hall '-P 2ybc'
_space_group_name_H-M_alt 'P 1 21/c 1'
_symmetry_space_group_name_Hall '-P 2ybc'
_symmetry_space_group_name_H-M 'P 1 21/c 1'
_atom_sites_solution_hydrogens geom
_audit_creation_method SHELXL-2014/7
_audit_update_record
;
2015-05-16 deposited with the CCDC.
2015-10-07 downloaded from the CCDC.
;
_cell_angle_alpha 90
_cell_angle_beta 104.704(2)
_cell_angle_gamma 90
_cell_formula_units_Z 4
_cell_length_a 7.4930(4)
_cell_length_b 32.9156(16)
_cell_length_c 7.6917(4)
_cell_measurement_temperature 295(2)
_cell_measurement_theta_max 26.38
_cell_measurement_theta_min 2.48
_cell_volume 1834.93(16)
_computing_cell_refinement 'Bruker SAINT'
_computing_data_collection 'Bruker APEX2'
_computing_data_reduction 'Bruker SAINT'
_computing_molecular_graphics 'Bruker SHELXTL'
_computing_publication_material 'Bruker SHELXTL'
_computing_structure_refinement 'SHELXL-2014/7 (Sheldrick, 2014)'
_computing_structure_solution 'SHELXS-97 (Sheldrick 2008)'
_diffrn_ambient_temperature 295(2)
_diffrn_measured_fraction_theta_full 0.997
_diffrn_measured_fraction_theta_max 0.997
_diffrn_measurement_device_type 'Bruker PHOTON100 CMOS'
_diffrn_measurement_method '\f and \w scans'
_diffrn_radiation_type MoK\a
_diffrn_radiation_wavelength 0.71073
_diffrn_reflns_av_R_equivalents 0.0772
_diffrn_reflns_av_unetI/netI 0.0369
_diffrn_reflns_laue_measured_fraction_full 0.997
_diffrn_reflns_laue_measured_fraction_max 0.997
_diffrn_reflns_limit_h_max 9
_diffrn_reflns_limit_h_min -9
_diffrn_reflns_limit_k_max 41
_diffrn_reflns_limit_k_min -41
_diffrn_reflns_limit_l_max 9
_diffrn_reflns_limit_l_min -9
_diffrn_reflns_number 36491
_diffrn_reflns_point_group_measured_fraction_full 0.997
_diffrn_reflns_point_group_measured_fraction_max 0.997
_diffrn_reflns_theta_full 25.242
_diffrn_reflns_theta_max 26.409
_diffrn_reflns_theta_min 2.475
_diffrn_source X-ray
_exptl_absorpt_coefficient_mu 2.380
_exptl_absorpt_correction_T_max 0.525
_exptl_absorpt_correction_T_min 0.342
_exptl_absorpt_correction_type multi-scan
_exptl_absorpt_process_details SADABS
_exptl_crystal_colour yellow
_exptl_crystal_density_diffrn 1.583
_exptl_crystal_description Plate
_exptl_crystal_F_000 888
_exptl_crystal_recrystallization_method 'Re-crystallisation from solvent:  1-methylpyrrolidin-2-one, n-hexane'
_exptl_crystal_size_max 0.586
_exptl_crystal_size_mid 0.334
_exptl_crystal_size_min 0.238
_refine_diff_density_max 0.596
_refine_diff_density_min -0.861
_refine_diff_density_rms 0.062
_refine_ls_extinction_coef 0.0148(17)
_refine_ls_extinction_expression Fc^*^=kFc[1+0.001xFc^2^\l^3^/sin(2\q)]^-1/4^
_refine_ls_extinction_method 'SHELXL-2014/7 (Sheldrick 2014'
_refine_ls_goodness_of_fit_ref 1.046
_refine_ls_hydrogen_treatment constr
_refine_ls_matrix_type full
_refine_ls_number_parameters 238
_refine_ls_number_reflns 3761
_refine_ls_number_restraints 0
_refine_ls_restrained_S_all 1.046
_refine_ls_R_factor_all 0.0568
_refine_ls_R_factor_gt 0.0457
_refine_ls_shift/su_max 0.002
_refine_ls_shift/su_mean 0.000
_refine_ls_structure_factor_coef Fsqd
_refine_ls_weighting_details 'w=1/[\s^2^(Fo^2^)+(0.0517P)^2^+1.8641P] where P=(Fo^2^+2Fc^2^)/3'
_refine_ls_weighting_scheme calc
_refine_ls_wR_factor_gt 0.1130
_refine_ls_wR_factor_ref 0.1194
_reflns_Friedel_coverage 0.000
_reflns_number_gt 3147
_reflns_number_total 3761
_reflns_threshold_expression 'I > 2\s(I)'
_cod_data_source_file c5ra19255b2.cif
_cod_data_source_block pf17_02_a
_cod_depositor_comments
;
The following automatic conversions were performed:

'_exptl_absorpt_correction_type' value 'Multi-Scan' changed to
'multi-scan' according to
/usr/data/users/saulius/crontab/automatic-downloads/rss-feeds/RSC/lib/dictionaries/cif_core.dic
dictionary named 'cif_core.dic' version 2.4.2 from 2011-04-26.

Automatic conversion script
Id: cif_fix_values 3271 2015-04-21 07:52:19Z andrius 
;
_cod_database_code 7222463
_shelx_shelxl_version_number 2014/7
_shelx_space_group_comment
;
The symmetry employed for this shelxl refinement is uniquely defined
by the following loop, which should always be used as a source of
symmetry information in preference to the above space-group names.
They are only intended as comments.
;
_shelx_estimated_absorpt_t_min 0.336
_shelx_estimated_absorpt_t_max 0.601

loop_
_space_group_symop_operation_xyz
'x, y, z'
'-x, y+1/2, -z+1/2'
'-x, -y, -z'
'x, -y-1/2, z-1/2'

loop_
_atom_site_label
_atom_site_type_symbol
_atom_site_fract_x
_atom_site_fract_y
_atom_site_fract_z
_atom_site_U_iso_or_equiv
_atom_site_adp_type
_atom_site_occupancy
_atom_site_site_symmetry_order
_atom_site_calc_flag
_atom_site_refinement_flags_posn
_atom_site_refinement_flags_adp
Br1 Br 1.26253(6) 0.77263(2) 0.77867(6) 0.0716(2) Uani 1 1 d . .
S1 S 0.72200(10) 0.71395(2) 0.64861(11) 0.0431(2) Uani 1 1 d . .
O1 O 0.5294(3) 0.63657(6) 0.5186(3) 0.0404(5) Uani 1 1 d . .
O3 O 0.2203(3) 0.52609(7) 0.2946(4) 0.0550(6) Uani 1 1 d . .
O2 O 0.2365(3) 0.61496(8) 0.4778(4) 0.0622(7) Uani 1 1 d . .
N1 N 0.5099(3) 0.50924(7) 0.2756(3) 0.0380(5) Uani 1 1 d . .
H1N H 0.4676 0.4863 0.2296 0.046 Uiso 1 1 calc R U
O4 O 0.4344(4) 0.43053(8) 0.1313(4) 0.0716(8) Uani 1 1 d . .
C3 C 0.8883(4) 0.68118(8) 0.6075(3) 0.0325(6) Uani 1 1 d . .
C7 C 0.6543(3) 0.58005(8) 0.4175(3) 0.0312(5) Uani 1 1 d . .
C5 C 0.8515(4) 0.64079(8) 0.5367(4) 0.0327(6) Uani 1 1 d . .
H5 H 0.9528 0.6269 0.5172 0.039 Uiso 1 1 calc R U
N2 N 0.2814(4) 0.37380(8) 0.0096(4) 0.0512(7) Uani 1 1 d . .
C8 C 0.4687(3) 0.57293(8) 0.3962(4) 0.0345(6) Uani 1 1 d . .
C4 C 1.0583(4) 0.69928(9) 0.6485(4) 0.0378(6) Uani 1 1 d . .
H4 H 1.1652 0.6867 0.6355 0.045 Uiso 1 1 calc R U
C10 C 0.7717(3) 0.55188(8) 0.3678(4) 0.0352(6) Uani 1 1 d . .
H10 H 0.8965 0.5572 0.3820 0.042 Uiso 1 1 calc R U
C6 C 0.6927(3) 0.62035(8) 0.4951(4) 0.0329(6) Uani 1 1 d . .
C12 C 0.3831(4) 0.53586(9) 0.3206(4) 0.0373(6) Uani 1 1 d . .
C11 C 0.6933(4) 0.51597(8) 0.2972(4) 0.0363(6) Uani 1 1 d . .
C9 C 0.3880(4) 0.60759(9) 0.4638(4) 0.0412(7) Uani 1 1 d . .
C1 C 1.0524(4) 0.73917(9) 0.7126(4) 0.0438(7) Uani 1 1 d . .
C14 C 0.2926(5) 0.41131(10) 0.0735(4) 0.0493(8) Uani 1 1 d . .
C2 C 0.8830(5) 0.75112(9) 0.7216(4) 0.0491(8) Uani 1 1 d . .
H2 H 0.8568 0.7765 0.7625 0.059 Uiso 1 1 calc R U
C13 C 0.8019(4) 0.48271(9) 0.2402(5) 0.0504(8) Uani 1 1 d . .
H13A H 0.7876 0.4581 0.3025 0.076 Uiso 1 1 calc R U
H13B H 0.9299 0.4902 0.2686 0.076 Uiso 1 1 calc R U
H13C H 0.7579 0.4785 0.1130 0.076 Uiso 1 1 calc R U
C17 C 0.0977(5) 0.35796(11) -0.0551(5) 0.0587(9) Uani 1 1 d . .
H17A H 0.0844 0.3322 0.0014 0.070 Uiso 1 1 calc R U
H17B H 0.0664 0.3544 -0.1845 0.070 Uiso 1 1 calc R U
C15 C 0.1011(5) 0.42614(12) 0.0620(5) 0.0611(9) Uani 1 1 d . .
H15A H 0.0906 0.4354 0.1788 0.073 Uiso 1 1 calc R U
H15B H 0.0701 0.4485 -0.0224 0.073 Uiso 1 1 calc R U
C18 C 0.4414(6) 0.35061(12) -0.0038(6) 0.0674(10) Uani 1 1 d . .
H18A H 0.4403 0.3473 -0.1280 0.101 Uiso 1 1 calc R U
H18B H 0.4386 0.3244 0.0503 0.101 Uiso 1 1 calc R U
H18C H 0.5515 0.3647 0.0575 0.101 Uiso 1 1 calc R U
C16 C -0.0236(5) 0.39107(14) -0.0001(6) 0.0723(11) Uani 1 1 d . .
H16A H -0.1238 0.3987 -0.1018 0.087 Uiso 1 1 calc R U
H16B H -0.0754 0.3814 0.0956 0.087 Uiso 1 1 calc R U

loop_
_atom_site_aniso_label
_atom_site_aniso_U_11
_atom_site_aniso_U_22
_atom_site_aniso_U_33
_atom_site_aniso_U_23
_atom_site_aniso_U_13
_atom_site_aniso_U_12
Br1 0.0671(3) 0.0614(3) 0.0888(3) -0.0271(2) 0.0242(2) -0.03059(19)
S1 0.0385(4) 0.0380(4) 0.0548(5) -0.0036(3) 0.0151(3) 0.0054(3)
O1 0.0290(9) 0.0355(10) 0.0588(13) -0.0064(9) 0.0151(9) 0.0030(8)
O3 0.0260(10) 0.0521(13) 0.0849(17) -0.0032(12) 0.0103(10) -0.0089(9)
O2 0.0297(11) 0.0612(15) 0.101(2) -0.0126(14) 0.0266(12) 0.0042(10)
N1 0.0319(12) 0.0313(11) 0.0490(14) -0.0030(10) 0.0068(10) -0.0048(9)
O4 0.0582(15) 0.0490(14) 0.100(2) -0.0196(14) 0.0062(14) -0.0134(12)
C3 0.0330(13) 0.0305(13) 0.0350(14) 0.0018(10) 0.0104(11) 0.0024(10)
C7 0.0265(12) 0.0308(13) 0.0362(14) 0.0021(10) 0.0079(10) -0.0002(10)
C5 0.0283(13) 0.0315(13) 0.0391(14) -0.0005(11) 0.0099(11) 0.0014(10)
N2 0.0536(16) 0.0401(14) 0.0585(17) -0.0060(12) 0.0118(13) -0.0009(12)
C8 0.0246(12) 0.0358(14) 0.0436(15) 0.0026(11) 0.0096(11) 0.0007(10)
C4 0.0335(14) 0.0378(15) 0.0421(15) -0.0012(12) 0.0099(11) -0.0018(11)
C10 0.0239(12) 0.0350(14) 0.0469(15) -0.0016(12) 0.0094(11) -0.0007(10)
C6 0.0273(13) 0.0353(14) 0.0378(14) 0.0006(11) 0.0115(11) 0.0038(10)
C12 0.0274(13) 0.0371(14) 0.0462(16) 0.0051(12) 0.0072(11) -0.0027(11)
C11 0.0301(13) 0.0353(14) 0.0435(15) 0.0008(12) 0.0092(11) 0.0008(11)
C9 0.0291(14) 0.0393(15) 0.0555(18) 0.0010(13) 0.0114(12) 0.0002(11)
C1 0.0468(17) 0.0391(15) 0.0451(16) -0.0048(13) 0.0108(13) -0.0106(13)
C14 0.0557(19) 0.0421(17) 0.0492(18) -0.0009(14) 0.0117(15) -0.0024(15)
C2 0.061(2) 0.0334(15) 0.0540(18) -0.0057(13) 0.0170(15) 0.0000(14)
C13 0.0391(16) 0.0373(16) 0.076(2) -0.0138(15) 0.0160(15) -0.0026(13)
C17 0.068(2) 0.055(2) 0.0473(19) 0.0001(15) 0.0034(16) -0.0196(18)
C15 0.064(2) 0.061(2) 0.060(2) 0.0039(17) 0.0187(18) 0.0182(18)
C18 0.071(2) 0.059(2) 0.080(3) 0.0041(19) 0.034(2) 0.0209(19)
C16 0.049(2) 0.086(3) 0.079(3) 0.010(2) 0.0089(19) 0.009(2)

loop_
_atom_type_symbol
_atom_type_description
_atom_type_scat_dispersion_real
_atom_type_scat_dispersion_imag
_atom_type_scat_source
C C 0.0033 0.0016 'International Tables Vol C Tables 4.2.6.8 and 6.1.1.4'
H H 0.0000 0.0000 'International Tables Vol C Tables 4.2.6.8 and 6.1.1.4'
N N 0.0061 0.0033 'International Tables Vol C Tables 4.2.6.8 and 6.1.1.4'
O O 0.0106 0.0060 'International Tables Vol C Tables 4.2.6.8 and 6.1.1.4'
S S 0.1246 0.1234 'International Tables Vol C Tables 4.2.6.8 and 6.1.1.4'
Br Br -0.2901 2.4595 'International Tables Vol C Tables 4.2.6.8 and 6.1.1.4'

loop_
_geom_angle_atom_site_label_1
_geom_angle_atom_site_label_2
_geom_angle_atom_site_label_3
_geom_angle
C2 S1 C3 91.45(15)
C6 O1 C9 108.7(2)
C11 N1 C12 126.6(2)
C11 N1 H1N 116.7
C12 N1 H1N 116.7
C4 C3 C5 124.6(2)
C4 C3 S1 110.9(2)
C5 C3 S1 124.5(2)
C8 C7 C10 122.7(2)
C8 C7 C6 107.0(2)
C10 C7 C6 130.2(2)
C6 C5 C3 129.2(2)
C6 C5 H5 115.4
C3 C5 H5 115.4
C14 N2 C17 115.6(3)
C14 N2 C18 122.9(3)
C17 N2 C18 121.5(3)
C7 C8 C12 121.9(2)
C7 C8 C9 108.9(2)
C12 C8 C9 129.2(2)
C3 C4 C1 112.2(3)
C3 C4 H4 123.9
C1 C4 H4 123.9
C11 C10 C7 116.4(2)
C11 C10 H10 121.8
C7 C10 H10 121.8
C5 C6 O1 122.5(2)
C5 C6 C7 129.1(2)
O1 C6 C7 108.4(2)
O3 C12 N1 120.3(3)
O3 C12 C8 127.8(3)
N1 C12 C8 111.8(2)
N1 C11 C10 120.5(3)
N1 C11 C13 117.0(3)
C10 C11 C13 122.5(3)
O2 C9 O1 119.7(3)
O2 C9 C8 133.4(3)
O1 C9 C8 106.9(2)
C2 C1 C4 113.8(3)
C2 C1 Br1 123.3(2)
C4 C1 Br1 122.8(2)
O4 C14 N2 125.9(3)
O4 C14 C15 125.9(3)
N2 C14 C15 108.2(3)
C1 C2 S1 111.7(2)
C1 C2 H2 124.2
S1 C2 H2 124.2
C11 C13 H13A 109.5
C11 C13 H13B 109.5
H13A C13 H13B 109.5
C11 C13 H13C 109.5
H13A C13 H13C 109.5
H13B C13 H13C 109.5
N2 C17 C16 103.1(3)
N2 C17 H17A 111.1
C16 C17 H17A 111.1
N2 C17 H17B 111.1
C16 C17 H17B 111.1
H17A C17 H17B 109.1
C16 C15 C14 106.3(3)
C16 C15 H15A 110.5
C14 C15 H15A 110.5
C16 C15 H15B 110.5
C14 C15 H15B 110.5
H15A C15 H15B 108.7
N2 C18 H18A 109.5
N2 C18 H18B 109.5
H18A C18 H18B 109.5
N2 C18 H18C 109.5
H18A C18 H18C 109.5
H18B C18 H18C 109.5
C15 C16 C17 105.7(3)
C15 C16 H16A 110.6
C17 C16 H16A 110.6
C15 C16 H16B 110.6
C17 C16 H16B 110.6
H16A C16 H16B 108.7

loop_
_geom_bond_atom_site_label_1
_geom_bond_atom_site_label_2
_geom_bond_distance
Br1 C1 1.883(3)
S1 C2 1.710(3)
S1 C3 1.737(3)
O1 C6 1.389(3)
O1 C9 1.408(3)
O3 C12 1.228(3)
O2 C9 1.192(4)
N1 C11 1.360(4)
N1 C12 1.399(4)
N1 H1N 0.8600
O4 C14 1.219(4)
C3 C4 1.368(4)
C3 C5 1.436(4)
C7 C8 1.379(4)
C7 C10 1.397(4)
C7 C6 1.453(4)
C5 C6 1.333(4)
C5 H5 0.9300
N2 C14 1.324(4)
N2 C17 1.437(4)
N2 C18 1.447(4)
C8 C12 1.431(4)
C8 C9 1.448(4)
C4 C1 1.407(4)
C4 H4 0.9300
C10 C11 1.369(4)
C10 H10 0.9300
C11 C13 1.494(4)
C1 C2 1.347(5)
C14 C15 1.497(5)
C2 H2 0.9300
C13 H13A 0.9600
C13 H13B 0.9600
C13 H13C 0.9600
C17 C16 1.545(6)
C17 H17A 0.9700
C17 H17B 0.9700
C15 C16 1.486(6)
C15 H15A 0.9700
C15 H15B 0.9700
C18 H18A 0.9600
C18 H18B 0.9600
C18 H18C 0.9600
C16 H16A 0.9700
C16 H16B 0.9700
